data_9010497
loop_
_publ_author_name
'Ballirano, P.'
'Andreozzi, G. B.'
'Belardi, G.'

_publ_section_title
;Crystal chemical and structural characterization of fibrous tremolite from
 Susa Valley, Italy, with comments on potential harmful effects on human
 health Locality: Condove, Susa Valley, Italy
;
_journal_name_full 'American Mineralogist'
_journal_page_first 1349
_journal_page_last 1355
_journal_paper_doi 10.2138/am.2008.2869
_journal_volume 93
_journal_year 2008
_chemical_compound_source 'Condove, Susa Valley, Italy'
_chemical_formula_sum 'Al0.01 Ca1.94 Cl0.01 F0.03 Fe0.12 H1.96 K0.01 Mg4.85 Mn0.02 Na0.05 O23.96 Si8'
_chemical_name_mineral Tremolite
_space_group_IT_number 12
_symmetry_space_group_name_Hall '-C 2y'
_symmetry_space_group_name_H-M 'C 1 2/m 1'
_cell_angle_alpha 90
_cell_angle_beta 104.732
_cell_angle_gamma 90
_cell_formula_units_Z 2
_cell_length_a 9.84174
_cell_length_b 18.05932
_cell_length_c 5.27876
_cell_volume 907.378
_database_code_amcsd 0004630
_exptl_crystal_density_diffrn 2.987
_cod_original_formula_sum '(Ca1.94 K.01 Na.05) Al.01 Fe.12 Mg4.85 Mn.02 Si8 O23.96 F.03 Cl.01 H1.96'
_cod_database_code 9010497

loop_
_space_group_symop_operation_xyz
x,y,z
1/2+x,1/2+y,z
x,-y,z
1/2+x,1/2-y,z
-x,y,-z
1/2-x,1/2+y,-z
-x,-y,-z
1/2-x,1/2-y,-z

loop_
_atom_site_label
_atom_site_fract_x
_atom_site_fract_y
_atom_site_fract_z
_atom_site_occupancy
_atom_site_U_iso_or_equiv
_atom_site_type_symbol
_atom_site_attached_hydrogens
CaM4 0.00000 0.27737 0.50000 0.97000 0.00700 Ca 0
KM4 0.00000 0.27737 0.50000 0.00500 0.00700 K 0
NaM4 0.00000 0.27737 0.50000 0.02500 0.00700 Na 0
AlM1 0.00000 0.08738 0.50000 0.00500 0.00700 Al 0
FeM1 0.00000 0.08738 0.50000 0.02500 0.00700 Fe 0
MgM1 0.00000 0.08738 0.50000 0.96000 0.00700 Mg 0
MnM1 0.00000 0.08738 0.50000 0.01000 0.00700 Mn 0
MgM2 0.00000 0.17656 0.00000 0.97000 0.00700 Mg 0
FeM2 0.00000 0.17656 0.00000 0.03000 0.00700 Fe 0
MgM3 0.00000 0.00000 0.00000 0.99000 0.00700 Mg 0
FeM3 0.00000 0.00000 0.00000 0.01000 0.00700 Fe 0
Si1 0.28106 0.08436 0.29770 1.00000 0.00500 Si 0
Si2 0.28751 0.17064 0.80410 1.00000 0.00500 Si 0
O1 0.11390 0.08679 0.21780 1.00000 0.00800 O 0
O2 0.11660 0.17198 0.72360 1.00000 0.00800 O 0
O3 0.10850 0.00000 0.71370 0.98000 0.00800 O 0
F 0.10850 0.00000 0.71370 0.01500 0.00800 F 0
Cl 0.10850 0.00000 0.71370 0.00500 0.00800 Cl 0
O4 0.36570 0.24749 0.78970 1.00000 0.00800 O 0
O5 0.34540 0.13364 0.09850 1.00000 0.00800 O 0
O6 0.34380 0.11794 0.59500 1.00000 0.00800 O 0
O7 0.33870 0.00000 0.28930 1.00000 0.00800 O 0
H 0.20600 0.00000 0.77100 0.98000 0.03000 H 0

loop_
_cod_changelog_entry_id
_cod_changelog_entry_author
_cod_changelog_entry_date
_cod_changelog_entry_text
1
;cod-tools version 3.8.0
Id: cif_guess_AMCSD_atom_types 9581 2023-05-17 12:35:41Z saulius
;
2023-05-23T09:20:18+03:00
;Derived atom types and hydrogen counts
from atom names that follow the AMCSD naming convention
(Wat == water, O-H == hydroxyl).
;

loop_
_cod_related_entry_id
_cod_related_entry_database
_cod_related_entry_code
1 AMCSD 0004630
